data_2211219
loop_
_publ_author_name
'Dillen, Jan'
'Woldu, Mengistu Ghebreysus'
'Koch, Klaus R.'

_publ_section_title
;
 <i>N</i>-Acetyl-<i>N</i>',<i>N</i>'-(butane-1,4-diyl)thiourea
;
_journal_coeditor_code TK2088
_journal_issue 11
_journal_name_full 'Acta Crystallographica Section E'
_journal_page_first o5228
_journal_page_last o5229
_journal_paper_doi 10.1107/S1600536806043066
_journal_volume 62
_journal_year 2006
_chemical_formula_iupac 'C10 H18 N2 O S'
_chemical_formula_moiety 'C10 H18 N2 O S'
_chemical_formula_sum 'C10 H18 N2 O S'
_chemical_formula_weight 214.32
_chemical_name_systematic
;
N-Acetyl-N',N'-(butane-1,4-diyl)thiourea
;
_space_group_IT_number 29
_symmetry_cell_setting orthorhombic
_symmetry_space_group_name_Hall 'P 2c -2ac'
_symmetry_space_group_name_H-M 'P c a 21'
_atom_sites_solution_hydrogens geom
_atom_sites_solution_primary direct
_atom_sites_solution_secondary difmap
_cell_angle_alpha 90
_cell_angle_beta 90
_cell_angle_gamma 90
_cell_formula_units_Z 4
_cell_length_a 12.243(4)
_cell_length_b 9.924(3)
_cell_length_c 10.002(3)
_cell_measurement_reflns_used 13163
_cell_measurement_temperature 173(2)
_cell_measurement_theta_max 28.3
_cell_measurement_theta_min 2.1
_cell_volume 1215.2(7)
_computing_cell_refinement 'SAINT (Bruker, 2002)'
_computing_data_collection 'SMART (Bruker, 2001)'
_computing_data_reduction SAINT
_computing_molecular_graphics 'ORTEP-3 for Windows (Farrugia, 1997)'
_computing_publication_material 'X-SEED (Barbour, 2001)'
_computing_structure_refinement 'SHELXL97 (Sheldrick, 1997)'
_computing_structure_solution 'SHELXS97 (Sheldrick, 1997)'
_diffrn_ambient_temperature 173(2)
_diffrn_measured_fraction_theta_full 0.976
_diffrn_measured_fraction_theta_max 0.976
_diffrn_measurement_device_type 'Bruker APEX CCD area-detector'
_diffrn_measurement_method \w
_diffrn_radiation_monochromator graphite
_diffrn_radiation_source 'fine-focus sealed tube'
_diffrn_radiation_type MoK\a
_diffrn_radiation_wavelength 0.71073
_diffrn_reflns_av_R_equivalents 0.049
_diffrn_reflns_av_sigmaI/netI 0.042
_diffrn_reflns_limit_h_max 15
_diffrn_reflns_limit_h_min -16
_diffrn_reflns_limit_k_max 13
_diffrn_reflns_limit_k_min -12
_diffrn_reflns_limit_l_max 12
_diffrn_reflns_limit_l_min -13
_diffrn_reflns_number 13163
_diffrn_reflns_theta_full 28.3
_diffrn_reflns_theta_max 28.31
_diffrn_reflns_theta_min 2.05
_diffrn_standards_number 0
_exptl_absorpt_coefficient_mu 0.240
_exptl_absorpt_correction_type none
_exptl_crystal_colour white
_exptl_crystal_density_diffrn 1.172
_exptl_crystal_density_method 'not measured'
_exptl_crystal_description block
_exptl_crystal_F_000 464
_exptl_crystal_size_max 0.2
_exptl_crystal_size_mid 0.2
_exptl_crystal_size_min 0.1
_refine_diff_density_max 0.39
_refine_diff_density_min -0.16
_refine_ls_abs_structure_details 'Flack (1983), 1287 Friedel pairs'
_refine_ls_abs_structure_Flack 0.05(8)
_refine_ls_extinction_method none
_refine_ls_goodness_of_fit_ref 1.05
_refine_ls_hydrogen_treatment mixed
_refine_ls_matrix_type full
_refine_ls_number_parameters 133
_refine_ls_number_reflns 2882
_refine_ls_number_restraints 1
_refine_ls_restrained_S_all 1.05
_refine_ls_R_factor_all 0.044
_refine_ls_R_factor_gt 0.040
_refine_ls_shift/su_max 0.004
_refine_ls_shift/su_mean 0.000
_refine_ls_structure_factor_coef Fsqd
_refine_ls_weighting_details 'calc w=1/[\s^2^(Fo^2^)+(0.0472P)^2^+0.1854P] where P=(Fo^2^+2Fc^2^)/3'
_refine_ls_weighting_scheme calc
_refine_ls_wR_factor_gt 0.090
_refine_ls_wR_factor_ref 0.091
_reflns_number_gt 2680
_reflns_number_total 2882
_reflns_threshold_expression I>2\s(I)
_cod_data_source_file tk2088.cif
_cod_data_source_block I
_cod_original_cell_volume 1215.1(7)
_cod_database_code 2211219
_cod_database_fobs_code 2211219

loop_
_symmetry_equiv_pos_as_xyz
'x, y, z'
'-x, -y, z+1/2'
'-x+1/2, y, z+1/2'
'x+1/2, -y, z'

loop_
_atom_site_type_symbol
_atom_site_label
_atom_site_fract_x
_atom_site_fract_y
_atom_site_fract_z
_atom_site_U_iso_or_equiv
_atom_site_adp_type
_atom_site_calc_flag
_atom_site_refinement_flags
_atom_site_occupancy
S S 0.03636(3) 0.65456(5) 0.51965(6) 0.02656(12) Uani d . 1
C C2 0.16061(14) 0.64873(17) 0.59004(16) 0.0180(3) Uani d . 1
N N1 0.23799(12) 0.74851(15) 0.55981(16) 0.0182(3) Uani d . 1
H H1 0.2407(18) 0.775(2) 0.485(3) 0.022 Uiso d . 1
N N2 0.19416(11) 0.55200(15) 0.67082(14) 0.0185(3) Uani d . 1
C C8 0.19247(18) 0.3625(2) 0.8130(2) 0.0342(5) Uani d . 1
H H8A 0.1878 0.3984 0.9052 0.041 Uiso calc R 1
H H8B 0.1709 0.2663 0.8136 0.041 Uiso calc R 1
C C1 0.28522(14) 0.82808(17) 0.65646(17) 0.0181(3) Uani d . 1
C C9 0.30656(17) 0.3802(2) 0.7563(2) 0.0301(5) Uani d . 1
H H9A 0.3188 0.3196 0.6791 0.036 Uiso calc R 1
H H9B 0.3629 0.3623 0.8251 0.036 Uiso calc R 1
C C7 0.12061(16) 0.44392(19) 0.7172(2) 0.0287(4) Uani d . 1
H H7A 0.0953 0.3877 0.6416 0.034 Uiso calc R 1
H H7B 0.0563 0.4816 0.7641 0.034 Uiso calc R 1
C C10 0.30809(14) 0.52724(17) 0.71333(19) 0.0208(4) Uani d . 1
H H10A 0.3287 0.5868 0.7887 0.025 Uiso calc R 1
H H10B 0.3597 0.5417 0.6385 0.025 Uiso calc R 1
O O 0.26296(12) 0.81378(12) 0.77457(14) 0.0233(3) Uani d . 1
C C6 0.45217(16) 0.8634(2) 0.5167(4) 0.0393(5) Uani d . 1
H H6A 0.5092 0.9284 0.4929 0.059 Uiso calc R 1
H H6B 0.4167 0.8304 0.4351 0.059 Uiso calc R 1
H H6C 0.4850 0.7875 0.5648 0.059 Uiso calc R 1
C C5 0.30694(17) 1.04156(18) 0.5270(2) 0.0345(5) Uani d . 1
H H5A 0.2479 1.0791 0.5817 0.052 Uiso calc R 1
H H5B 0.2762 1.0022 0.4454 0.052 Uiso calc R 1
H H5C 0.3583 1.1134 0.5032 0.052 Uiso calc R 1
C C3 0.36688(16) 0.93224(18) 0.60633(18) 0.0235(4) Uani d . 1
C C4 0.42324(19) 0.9975(2) 0.7272(2) 0.0371(5) Uani d . 1
H H4A 0.4615 0.9280 0.7788 0.056 Uiso calc R 1
H H4B 0.3683 1.0411 0.7839 0.056 Uiso calc R 1
H H4C 0.4759 1.0649 0.6960 0.056 Uiso calc R 1

loop_
_atom_site_aniso_label
_atom_site_aniso_U_11
_atom_site_aniso_U_22
_atom_site_aniso_U_33
_atom_site_aniso_U_12
_atom_site_aniso_U_13
_atom_site_aniso_U_23
S 0.01656(19) 0.0395(2) 0.0236(2) -0.00120(16) -0.0025(2) 0.0023(2)
C2 0.0179(8) 0.0261(9) 0.0100(8) -0.0005(6) 0.0018(6) -0.0033(6)
N1 0.0206(7) 0.0242(7) 0.0099(6) -0.0027(6) -0.0002(5) 0.0009(5)
N2 0.0155(7) 0.0214(7) 0.0185(7) -0.0036(5) 0.0011(5) 0.0011(6)
C8 0.0324(11) 0.0312(11) 0.0390(12) 0.0030(9) 0.0111(9) 0.0128(9)
C1 0.0208(8) 0.0195(8) 0.0141(8) 0.0032(6) -0.0009(6) 0.0000(7)
C9 0.0300(11) 0.0244(9) 0.0361(11) 0.0039(8) 0.0050(9) 0.0046(8)
C7 0.0257(10) 0.0283(9) 0.0321(10) -0.0098(7) 0.0036(8) 0.0070(9)
C10 0.0193(8) 0.0217(8) 0.0213(8) 0.0013(6) -0.0022(7) -0.0001(7)
O 0.0365(8) 0.0218(6) 0.0117(5) -0.0020(6) 0.0015(5) 0.0004(5)
C6 0.0303(10) 0.0435(11) 0.0440(11) -0.0085(9) 0.0112(12) 0.0075(13)
C5 0.0506(12) 0.0220(9) 0.0310(10) -0.0091(8) -0.0153(11) 0.0065(9)
C3 0.0306(10) 0.0228(9) 0.0170(8) -0.0070(7) -0.0038(7) 0.0036(7)
C4 0.0442(12) 0.0407(11) 0.0264(10) -0.0212(10) -0.0106(9) 0.0060(9)

loop_
_atom_type_symbol
_atom_type_description
_atom_type_scat_dispersion_real
_atom_type_scat_dispersion_imag
_atom_type_scat_source
C C 0.0033 0.0016 'International Tables Vol C Tables 4.2.6.8 and 6.1.1.4'
H H 0.0000 0.0000 'International Tables Vol C Tables 4.2.6.8 and 6.1.1.4'
N N 0.0061 0.0033 'International Tables Vol C Tables 4.2.6.8 and 6.1.1.4'
O O 0.0106 0.0060 'International Tables Vol C Tables 4.2.6.8 and 6.1.1.4'
S S 0.1246 0.1234 'International Tables Vol C Tables 4.2.6.8 and 6.1.1.4'

loop_
_geom_angle_atom_site_label_1
_geom_angle_atom_site_label_2
_geom_angle_atom_site_label_3
_geom_angle
_geom_angle_publ_flag
N2 C2 N1 115.78(15) ?
N2 C2 S 124.34(13) yes
N1 C2 S 119.83(13) yes
C1 N1 C2 122.50(15) yes
C1 N1 H1 117.1(16) ?
C2 N1 H1 117.7(16) ?
C2 N2 C7 122.09(15) ?
C2 N2 C10 126.17(14) ?
C7 N2 C10 111.37(14) ?
C9 C8 C7 103.53(17) ?
C9 C8 H8A 111.1 ?
C7 C8 H8A 111.1 ?
C9 C8 H8B 111.1 ?
C7 C8 H8B 111.1 ?
H8A C8 H8B 109.0 ?
O C1 N1 121.30(16) yes
O C1 C3 122.96(16) ?
N1 C1 C3 115.73(15) ?
C8 C9 C10 103.19(16) ?
C8 C9 H9A 111.1 ?
C10 C9 H9A 111.1 ?
C8 C9 H9B 111.1 ?
C10 C9 H9B 111.1 ?
H9A C9 H9B 109.1 ?
N2 C7 C8 103.29(15) ?
N2 C7 H7A 111.1 ?
C8 C7 H7A 111.1 ?
N2 C7 H7B 111.1 ?
C8 C7 H7B 111.1 ?
H7A C7 H7B 109.1 ?
N2 C10 C9 103.24(14) ?
N2 C10 H10A 111.1 ?
C9 C10 H10A 111.1 ?
N2 C10 H10B 111.1 ?
C9 C10 H10B 111.1 ?
H10A C10 H10B 109.1 ?
C3 C6 H6A 109.5 ?
C3 C6 H6B 109.5 ?
H6A C6 H6B 109.5 ?
C3 C6 H6C 109.5 ?
H6A C6 H6C 109.5 ?
H6B C6 H6C 109.5 ?
C3 C5 H5A 109.5 ?
C3 C5 H5B 109.5 ?
H5A C5 H5B 109.5 ?
C3 C5 H5C 109.5 ?
H5A C5 H5C 109.5 ?
H5B C5 H5C 109.5 ?
C1 C3 C5 109.68(15) ?
C1 C3 C4 108.79(15) ?
C5 C3 C4 108.94(17) ?
C1 C3 C6 109.67(15) ?
C5 C3 C6 109.77(18) ?
C4 C3 C6 109.98(19) ?
C3 C4 H4A 109.5 ?
C3 C4 H4B 109.5 ?
H4A C4 H4B 109.5 ?
C3 C4 H4C 109.5 ?
H4A C4 H4C 109.5 ?
H4B C4 H4C 109.5 ?

loop_
_geom_bond_atom_site_label_1
_geom_bond_atom_site_label_2
_geom_bond_distance
_geom_bond_publ_flag
S C2 1.6772(18) ?
C2 N2 1.320(2) yes
C2 N1 1.403(2) yes
N1 C1 1.376(2) yes
N1 H1 0.80(3) ?
N2 C7 1.475(2) ?
N2 C10 1.479(2) ?
C8 C9 1.518(3) ?
C8 C7 1.531(3) ?
C8 H8A 0.9900 ?
C8 H8B 0.9900 ?
C1 O 1.221(2) ?
C1 C3 1.523(2) ?
C9 C10 1.521(3) ?
C9 H9A 0.9900 ?
C9 H9B 0.9900 ?
C7 H7A 0.9900 ?
C7 H7B 0.9900 ?
C10 H10A 0.9900 ?
C10 H10B 0.9900 ?
C6 C3 1.537(3) ?
C6 H6A 0.9800 ?
C6 H6B 0.9800 ?
C6 H6C 0.9800 ?
C5 C3 1.531(3) ?
C5 H5A 0.9800 ?
C5 H5B 0.9800 ?
C5 H5C 0.9800 ?
C3 C4 1.535(3) ?
C4 H4A 0.9800 ?
C4 H4B 0.9800 ?
C4 H4C 0.9800 ?

loop_
_geom_hbond_atom_site_label_D
_geom_hbond_atom_site_label_H
_geom_hbond_atom_site_label_A
_geom_hbond_site_symmetry_A
_geom_hbond_distance_DH
_geom_hbond_distance_HA
_geom_hbond_distance_DA
_geom_hbond_angle_DHA
N1 H1 O 3_554 0.80(3) 2.14(3) 2.925(2) 170(2)

loop_
_geom_torsion_atom_site_label_1
_geom_torsion_atom_site_label_2
_geom_torsion_atom_site_label_3
_geom_torsion_atom_site_label_4
_geom_torsion
N2 C2 N1 C1 -60.2(2)
S C2 N1 C1 122.13(16)
N1 C2 N2 C7 176.82(16)
S C2 N2 C7 -5.7(2)
N1 C2 N2 C10 -10.7(2)
S C2 N2 C10 166.82(13)
C2 N1 C1 O 1.2(3)
C2 N1 C1 C3 -179.49(16)
C7 C8 C9 C10 39.6(2)
C2 N2 C7 C8 -176.79(17)
C10 N2 C7 C8 9.7(2)
C9 C8 C7 N2 -30.2(2)
C2 N2 C10 C9 -158.55(17)
C7 N2 C10 C9 14.6(2)
C8 C9 C10 N2 -33.13(19)
O C1 C3 C5 -111.81(19)
N1 C1 C3 C5 68.9(2)
O C1 C3 C4 7.3(3)
N1 C1 C3 C4 -172.01(16)
O C1 C3 C6 127.6(2)
N1 C1 C3 C6 -51.7(2)

loop_
_cod_related_entry_id
_cod_related_entry_database
_cod_related_entry_code
1 ChemSpider 701070
